data_7216125
loop_
_publ_author_name
'Abrahams, Brendan F.'
'Haywood, Marissa G.'
'Robson, Richard'

_publ_section_title
;
 An unexpected network in guanidinium rhodizonate
;
_journal_issue 105
_journal_name_full CrystEngComm
_journal_page_first 629
_journal_paper_doi 10.1039/b513300a
_journal_volume 7
_journal_year 2005
_chemical_formula_sum 'C8 H12 N6 O6'
_chemical_formula_weight 288.24
_chemical_name_common 'guanidinium rhodizonate'
_chemical_name_systematic
;
?
;
_space_group_IT_number 14
_symmetry_cell_setting monoclinic
_symmetry_space_group_name_Hall '-P 2ybc'
_symmetry_space_group_name_H-M 'P 1 21/c 1'
_atom_sites_solution_hydrogens geom
_atom_sites_solution_primary direct
_atom_sites_solution_secondary difmap
_audit_creation_method SHELXL-97
_cell_angle_alpha 90.00
_cell_angle_beta 92.50(2)
_cell_angle_gamma 90.00
_cell_formula_units_Z 2
_cell_length_a 3.641(5)
_cell_length_b 9.363(14)
_cell_length_c 17.51(3)
_cell_measurement_reflns_used 140
_cell_measurement_temperature 293(2)
_cell_measurement_theta_max 12.47
_cell_measurement_theta_min 2.47
_cell_volume 596.4(16)
_computing_cell_refinement 'Bruker SMART'
_computing_data_collection 'Bruker SMART'
_computing_data_reduction 'Bruker SAINT'
_computing_structure_refinement 'SHELXL-97 (Sheldrick, 1997)'
_computing_structure_solution 'Bruker SHELXTL'
_diffrn_ambient_temperature 293(2)
_diffrn_measured_fraction_theta_full 0.999
_diffrn_measured_fraction_theta_max 0.999
_diffrn_measurement_device_type 'CCD area detector'
_diffrn_measurement_method 'phi and omega scans'
_diffrn_radiation_monochromator graphite
_diffrn_radiation_source 'fine-focus sealed tube'
_diffrn_radiation_type MoK\a
_diffrn_radiation_wavelength 0.71073
_diffrn_reflns_av_R_equivalents 0.2651
_diffrn_reflns_av_sigmaI/netI 0.3067
_diffrn_reflns_limit_h_max 3
_diffrn_reflns_limit_h_min -3
_diffrn_reflns_limit_k_max 6
_diffrn_reflns_limit_k_min -10
_diffrn_reflns_limit_l_max 18
_diffrn_reflns_limit_l_min -18
_diffrn_reflns_number 2381
_diffrn_reflns_theta_full 22.50
_diffrn_reflns_theta_max 22.50
_diffrn_reflns_theta_min 2.33
_exptl_absorpt_coefficient_mu 0.138
_exptl_absorpt_correction_type none
_exptl_crystal_colour black
_exptl_crystal_density_diffrn 1.605
_exptl_crystal_density_method 'not measured'
_exptl_crystal_description rod
_exptl_crystal_F_000 300
_exptl_crystal_size_max 0.13
_exptl_crystal_size_mid 0.03
_exptl_crystal_size_min 0.03
_refine_diff_density_max 0.274
_refine_diff_density_min -0.277
_refine_diff_density_rms 0.082
_refine_ls_extinction_method none
_refine_ls_goodness_of_fit_ref 0.826
_refine_ls_hydrogen_treatment mixed
_refine_ls_matrix_type full
_refine_ls_number_parameters 91
_refine_ls_number_reflns 772
_refine_ls_number_restraints 0
_refine_ls_restrained_S_all 0.826
_refine_ls_R_factor_all 0.2317
_refine_ls_R_factor_gt 0.0986
_refine_ls_shift/su_max 0.000
_refine_ls_shift/su_mean 0.000
_refine_ls_structure_factor_coef Fsqd
_refine_ls_weighting_details 'calc w=1/[\s^2^(Fo^2^)+(0.0952P)^2^+0.0000P] where P=(Fo^2^+2Fc^2^)/3'
_refine_ls_weighting_scheme calc
_refine_ls_wR_factor_gt 0.2223
_refine_ls_wR_factor_ref 0.2572
_reflns_number_gt 238
_reflns_number_total 772
_reflns_threshold_expression >2sigma(I)
_cod_data_source_file b513300a.txt
_cod_data_source_block rh30861m
_cod_depositor_comments
;
The following automatic conversions were performed:

'_symmetry_cell_setting' value 'Monoclinic' changed to 'monoclinic'
according to
/usr/data/users/saulius/automatic-downloads/retrospective/RSC/lib/dictionaries/cif_core.dic
dictionary named 'cif_core.dic' version 2.4.2 from
2011-04-26.

'_exptl_absorpt_correction_type' value 'None' changed to
'none' according to
/usr/data/users/saulius/automatic-downloads/retrospective/RSC/lib/dictionaries/cif_core.dic
dictionary named 'cif_core.dic' version 2.4.2 from 2011-04-26.

Automatic conversion script
Id: cif_fix_values 2281 2013-09-26 08:29:07Z andrius 
;
_cod_original_cell_volume 596.5(15)
_cod_original_sg_symbol_H-M P2(1)/c
_cod_database_code 7216125

loop_
_symmetry_equiv_pos_as_xyz
'x, y, z'
'-x, y+1/2, -z+1/2'
'-x, -y, -z'
'x, -y-1/2, z-1/2'

loop_
_atom_site_label
_atom_site_type_symbol
_atom_site_fract_x
_atom_site_fract_y
_atom_site_fract_z
_atom_site_U_iso_or_equiv
_atom_site_adp_type
_atom_site_occupancy
_atom_site_symmetry_multiplicity
_atom_site_calc_flag
_atom_site_refinement_flags
O1 O 0.236(2) 0.6285(10) 0.3703(5) 0.086(3) Uani 1 1 d .
N3 N 0.675(2) 1.0914(10) 0.2934(5) 0.059(3) Uani 1 1 d .
H3A H 0.6382 1.1686 0.3186 0.070 Uiso 1 1 calc R
H3B H 0.6245 1.0886 0.2450 0.070 Uiso 1 1 calc R
O2 O 0.245(2) 0.7723(9) 0.5068(4) 0.083(3) Uani 1 1 d .
N2 N 0.883(2) 0.8648(9) 0.2862(5) 0.064(3) Uani 1 1 d .
H2A H 0.9863 0.7906 0.3066 0.077 Uiso 1 1 calc R
H2B H 0.8291 0.8665 0.2379 0.077 Uiso 1 1 calc R
O3 O 0.537(3) 0.6451(10) 0.6357(5) 0.096(3) Uani 1 1 d .
N1 N 0.887(2) 0.9771(10) 0.4021(5) 0.066(3) Uani 1 1 d .
H1A H 0.8528 1.0531 0.4285 0.079 Uiso 1 1 calc R
H1B H 0.9734 0.9014 0.4241 0.079 Uiso 1 1 calc R
C2 C 0.355(3) 0.6464(14) 0.5022(7) 0.055(3) Uani 1 1 d .
C3 C 0.520(3) 0.5835(13) 0.5734(8) 0.062(4) Uani 1 1 d .
C1 C 0.351(3) 0.5721(13) 0.4311(7) 0.050(3) Uani 1 1 d .
C4 C 0.808(3) 0.9768(14) 0.3293(7) 0.057(3) Uani 1 1 d .

loop_
_atom_site_aniso_label
_atom_site_aniso_U_11
_atom_site_aniso_U_22
_atom_site_aniso_U_33
_atom_site_aniso_U_23
_atom_site_aniso_U_13
_atom_site_aniso_U_12
O1 0.102(8) 0.095(7) 0.061(6) 0.016(6) -0.005(5) 0.034(6)
N3 0.075(7) 0.037(6) 0.064(6) 0.000(6) 0.001(5) 0.005(6)
O2 0.124(8) 0.031(5) 0.096(7) 0.009(5) 0.017(6) 0.032(5)
N2 0.078(8) 0.036(6) 0.079(7) -0.005(6) 0.005(6) 0.015(6)
O3 0.132(9) 0.094(7) 0.063(6) -0.030(6) 0.000(6) 0.025(7)
N1 0.094(9) 0.059(7) 0.044(6) 0.001(6) 0.002(6) 0.008(6)
C2 0.059(9) 0.057(10) 0.050(7) 0.003(8) 0.014(6) 0.001(8)
C3 0.059(9) 0.053(9) 0.073(10) 0.001(8) 0.006(7) 0.017(7)
C1 0.048(8) 0.058(9) 0.045(8) -0.005(7) 0.010(6) -0.005(7)
C4 0.064(10) 0.055(9) 0.051(8) 0.016(8) -0.002(7) 0.010(8)

loop_
_atom_type_symbol
_atom_type_description
_atom_type_scat_dispersion_real
_atom_type_scat_dispersion_imag
_atom_type_scat_source
C C 0.0033 0.0016 'International Tables Vol C Tables 4.2.6.8 and 6.1.1.4'
H H 0.0000 0.0000 'International Tables Vol C Tables 4.2.6.8 and 6.1.1.4'
N N 0.0061 0.0033 'International Tables Vol C Tables 4.2.6.8 and 6.1.1.4'
O O 0.0106 0.0060 'International Tables Vol C Tables 4.2.6.8 and 6.1.1.4'

loop_
_geom_angle_atom_site_label_1
_geom_angle_atom_site_label_2
_geom_angle_atom_site_label_3
_geom_angle
_geom_angle_site_symmetry_3
O2 C2 C1 121.8(12) .
O2 C2 C3 116.1(11) .
C1 C2 C3 121.9(12) .
O3 C3 C2 124.2(12) .
O3 C3 C1 119.1(12) 3_666
C2 C3 C1 116.6(11) 3_666
O1 C1 C2 122.0(12) .
O1 C1 C3 116.8(11) 3_666
C2 C1 C3 121.1(11) 3_666
N1 C4 N3 121.7(13) .
N1 C4 N2 121.3(12) .
N3 C4 N2 116.8(10) .

loop_
_geom_bond_atom_site_label_1
_geom_bond_atom_site_label_2
_geom_bond_distance
_geom_bond_site_symmetry_2
O1 C1 1.246(11) .
N3 C4 1.325(13) .
O2 C2 1.248(13) .
N2 C4 1.326(13) .
O3 C3 1.232(12) .
N1 C4 1.296(12) .
C2 C1 1.426(14) .
C2 C3 1.482(15) .
C3 C1 1.534(16) 3_666
C1 C3 1.534(16) 3_666
